data_4115351
loop_
_publ_author_name
'Helen L. Ngo'
'Wenbin Lin'

_publ_section_title
;
 Chiral Crown Ether Pillared Lamellar Lanthanide Phosphonates
;
_journal_name_full 'Journal of the American Chemical Society'
_journal_page_first 14298
_journal_page_last 14299
_journal_paper_doi 10.1021/ja027892i
_journal_volume 124
_journal_year 2002
_chemical_formula_sum 'C98 H143 Cl3 Nd2 O50 P6'
_chemical_formula_weight 2701.77
_chemical_name_systematic
; 
 ? 
;
_space_group_IT_number 5
_symmetry_cell_setting monoclinic
_symmetry_space_group_name_Hall 'C 2y'
_symmetry_space_group_name_H-M 'C 1 2 1'
_atom_sites_solution_hydrogens geom
_atom_sites_solution_primary direct
_atom_sites_solution_secondary difmap
_audit_creation_method SHELXL-97
_cell_angle_alpha 90.00
_cell_angle_beta 121.8880(10)
_cell_angle_gamma 90.00
_cell_formula_units_Z 2
_cell_length_a 32.758(3)
_cell_length_b 10.7326(9)
_cell_length_c 20.0076(16)
_cell_measurement_temperature 293(2)
_cell_volume 5972.7(9)
_computing_structure_refinement 'SHELXL-97 (Sheldrick, 1997)'
_computing_structure_solution 'SHELXS-97 (Sheldrick, 1990)'
_diffrn_ambient_temperature 293(2)
_diffrn_measured_fraction_theta_full 0.996
_diffrn_measured_fraction_theta_max 0.996
_diffrn_radiation_monochromator graphite
_diffrn_radiation_source 'fine-focus sealed tube'
_diffrn_radiation_type MoK\a
_diffrn_radiation_wavelength 0.71073
_diffrn_reflns_av_R_equivalents 0.0946
_diffrn_reflns_av_sigmaI/netI 0.1429
_diffrn_reflns_limit_h_max 38
_diffrn_reflns_limit_h_min -37
_diffrn_reflns_limit_k_max 12
_diffrn_reflns_limit_k_min -12
_diffrn_reflns_limit_l_max 23
_diffrn_reflns_limit_l_min -23
_diffrn_reflns_number 25543
_diffrn_reflns_theta_full 25.04
_diffrn_reflns_theta_max 25.04
_diffrn_reflns_theta_min 1.46
_exptl_absorpt_coefficient_mu 1.096
_exptl_crystal_density_diffrn 1.502
_exptl_crystal_F_000 2784
_refine_diff_density_max 1.307
_refine_diff_density_min -1.804
_refine_diff_density_rms 0.191
_refine_ls_abs_structure_details 'Flack H D (1983), Acta Cryst. A39, 876-881'
_refine_ls_abs_structure_Flack 0.06(4)
_refine_ls_extinction_method none
_refine_ls_goodness_of_fit_ref 1.032
_refine_ls_hydrogen_treatment mixed
_refine_ls_matrix_type full
_refine_ls_number_parameters 531
_refine_ls_number_reflns 10428
_refine_ls_number_restraints 30
_refine_ls_restrained_S_all 1.067
_refine_ls_R_factor_all 0.1581
_refine_ls_R_factor_gt 0.0841
_refine_ls_shift/su_max 1.197
_refine_ls_shift/su_mean 0.056
_refine_ls_structure_factor_coef Fsqd
_refine_ls_weighting_details 'calc w=1/[\s^2^(Fo^2^)+(0.1388P)^2^+15.2928P] where P=(Fo^2^+2Fc^2^)/3'
_refine_ls_weighting_scheme calc
_refine_ls_wR_factor_gt 0.2081
_refine_ls_wR_factor_ref 0.2525
_reflns_number_gt 6024
_reflns_number_total 10428
_reflns_threshold_expression >2sigma(I)
_cod_data_source_file ja027892i-4_s2.cif
_cod_data_source_block 1a
_cod_original_cell_volume 5972.7(8)
_cod_database_code 4115351

loop_
_symmetry_equiv_pos_as_xyz
'x, y, z'
'-x, y, -z'
'x+1/2, y+1/2, z'
'-x+1/2, y+1/2, -z'

loop_
_atom_site_label
_atom_site_type_symbol
_atom_site_fract_x
_atom_site_fract_y
_atom_site_fract_z
_atom_site_U_iso_or_equiv
_atom_site_adp_type
_atom_site_occupancy
_atom_site_symmetry_multiplicity
_atom_site_calc_flag
_atom_site_refinement_flags
Nd1 Nd 0.0000 0.16564(9) 0.0000 0.0294(3) Uani 1 2 d S
Nd2 Nd 0.0000 -0.33492(11) 0.0000 0.0436(4) Uani 1 2 d S
P1 P 0.05639(10) -0.0840(6) -0.05786(19) 0.0312(7) Uani 1 1 d .
P2 P 0.40583(11) -0.0864(6) -0.0616(2) 0.0366(8) Uani 1 1 d .
P3 P -0.08580(18) -0.0313(6) -0.3180(3) 0.0679(16) Uani 1 1 d .
O1 O 0.0436(3) -0.0773(14) -0.1462(5) 0.043(2) Uani 1 1 d .
O2 O 0.0360 -0.2005 -0.0460 0.053 Uani 1 1 d .
O3 O 0.0400(3) 0.0342(10) -0.0396(6) 0.039(3) Uani 1 1 d .
O4 O 0.4323 -0.2085 -0.0452 0.045 Uani 1 1 d .
O5 O 0.3607(4) -0.0984(15) -0.1502(6) 0.056(3) Uani 1 1 d .
O6 O 0.4335(5) 0.0288(10) -0.0526(8) 0.062(4) Uani 1 1 d .
O7 O 0.3410(5) -0.2672(18) 0.1915(11) 0.1046(18) Uani 1 1 d D
O8 O 0.3551(6) -0.4943(17) 0.2833(11) 0.1046(18) Uani 1 1 d D
O9 O 0.3068(6) -0.4001(17) 0.3545(11) 0.1046(18) Uani 1 1 d D
O10 O 0.2682(6) -0.1505(16) 0.3626(10) 0.1046(18) Uani 1 1 d D
O11 O 0.2676(6) 0.1058(17) 0.3171(11) 0.1046(18) Uani 1 1 d D
O12 O 0.2876(6) 0.0801(18) 0.1977(10) 0.1046(18) Uani 1 1 d D
O13 O -0.0676(5) -0.2339(15) -0.1258(11) 0.080(6) Uani 1 1 d D
O14 O -0.0643(5) 0.0520(12) -0.1235(7) 0.045(3) Uani 1 1 d .
O15 O -0.0082(6) -0.4484(12) -0.1200(10) 0.064(5) Uani 1 1 d .
O16 O -0.0113(5) 0.2817(13) -0.1231(8) 0.052(4) Uani 1 1 d D
O17 O -0.0910(9) 0.1086(17) -0.3499(11) 0.133(8) Uani 1 1 d .
O18 O -0.0500(4) -0.0391(14) -0.2324(7) 0.078(5) Uani 1 1 d .
O19 O -0.1361(4) -0.070(2) -0.3417(8) 0.115(7) Uani 1 1 d .
O20 O -0.0474(6) -0.4633(19) -0.6183(9) 0.130(4) Uani 1 1 d D
O21 O -0.0153(6) -0.6694(19) -0.6727(10) 0.130(4) Uani 1 1 d D
O22 O 0.0437(6) -0.751(2) -0.4878(11) 0.130(4) Uani 1 1 d D
O23 O -0.277(3) -0.205(7) -0.579(4) 0.25(3) Uiso 0.50 1 d P
Cl2 Cl -0.209(2) -0.015(6) -0.481(3) 0.23(2) Uiso 0.25 1 d P
C1 C 0.2735(5) -0.1408(13) 0.1194(9) 0.036(4) Uani 1 1 d .
C2 C 0.2943 -0.2535 0.1566 0.059 Uani 1 1 d D
C3 C 0.2640(5) -0.3482(17) 0.1583(9) 0.043(4) Uani 1 1 d .
H3A H 0.2773 -0.4232 0.1840 0.052 Uiso 1 1 calc R
C4 C 0.2146(5) -0.3282(17) 0.1217(8) 0.043(3) Uani 1 1 d .
H4A H 0.1955 -0.3905 0.1236 0.051 Uiso 1 1 calc R
C5 C 0.1928(5) -0.2157(12) 0.0817(9) 0.030(3) Uani 1 1 d .
C6 C 0.1418(5) -0.2014(13) 0.0407(9) 0.031(3) Uani 1 1 d .
H6A H 0.1226 -0.2640 0.0420 0.037 Uiso 1 1 calc R
C7 C 0.1212(4) -0.091(3) -0.0014(8) 0.034(4) Uani 1 1 d .
C8 C 0.1500(6) -0.0064(14) -0.0067(9) 0.031(4) Uani 1 1 d .
H8A H 0.1354 0.0628 -0.0386 0.037 Uiso 1 1 calc R
C9 C 0.1969(6) -0.0149(14) 0.0300(9) 0.035(4) Uani 1 1 d .
H9A H 0.2147 0.0496 0.0265 0.041 Uiso 1 1 calc R
C10 C 0.2207(5) -0.1233(11) 0.0754(9) 0.027(3) Uani 1 1 d .
C11 C 0.3046(5) -0.0395(12) 0.1163(8) 0.028(3) Uani 1 1 d .
C12 C 0.3120(9) 0.0738(15) 0.1665(12) 0.062(6) Uani 1 1 d D
C13 C 0.3426(6) 0.161(2) 0.1633(9) 0.054(5) Uani 1 1 d .
H13A H 0.3463 0.2363 0.1892 0.065 Uiso 1 1 calc R
C14 C 0.3677(5) 0.1492(13) 0.1267(9) 0.036(4) Uani 1 1 d .
H14A H 0.3889 0.2113 0.1315 0.043 Uiso 1 1 calc R
C15 C 0.3611(5) 0.0408(13) 0.0813(8) 0.029(3) Uani 1 1 d .
C16 C 0.3862(5) 0.0245(14) 0.0399(9) 0.035(4) Uani 1 1 d .
H16A H 0.4086 0.0832 0.0452 0.042 Uiso 1 1 calc R
C17 C 0.3770(5) -0.074(3) -0.0054(9) 0.038(4) Uani 1 1 d .
C18 C 0.3430(6) -0.1666(13) -0.0166(10) 0.032(4) Uani 1 1 d .
H18A H 0.3362 -0.2326 -0.0511 0.038 Uiso 1 1 calc R
C19 C 0.3202(5) -0.1567(13) 0.0247(9) 0.032(4) Uani 1 1 d .
H19A H 0.2992 -0.2188 0.0203 0.039 Uiso 1 1 calc R
C20 C 0.3287(5) -0.0528(10) 0.0737(9) 0.030(4) Uani 1 1 d .
C21 C 0.3582(9) -0.378(2) 0.1917(14) 0.1046(18) Uani 1 1 d D
H21A H 0.3795 -0.3675 0.1720 0.125 Uiso 1 1 calc R
H21B H 0.3315 -0.4287 0.1537 0.125 Uiso 1 1 calc R
C22 C 0.3856(8) -0.453(3) 0.2680(14) 0.1046(18) Uani 1 1 d D
H22A H 0.4026 -0.5214 0.2617 0.125 Uiso 1 1 calc R
H22B H 0.4089 -0.4003 0.3106 0.125 Uiso 1 1 calc R
C23 C 0.3719(8) -0.510(3) 0.3575(13) 0.1046(18) Uani 1 1 d D
H23A H 0.3970 -0.4490 0.3868 0.125 Uiso 1 1 calc R
H23B H 0.3866 -0.5919 0.3726 0.125 Uiso 1 1 calc R
C24 C 0.3342(8) -0.499(2) 0.3828(16) 0.1046(18) Uani 1 1 d D
H24A H 0.3140 -0.5730 0.3652 0.125 Uiso 1 1 calc R
H24B H 0.3512 -0.4971 0.4398 0.125 Uiso 1 1 calc R
C25 C 0.3337(8) -0.3030(18) 0.3832(16) 0.1046(18) Uani 1 1 d D
H25A H 0.3580 -0.3029 0.3695 0.125 Uiso 1 1 calc R
H25B H 0.3497 -0.3028 0.4402 0.125 Uiso 1 1 calc R
C26 C 0.3016(8) -0.189(2) 0.3488(16) 0.1046(18) Uani 1 1 d D
H26A H 0.3233 -0.1194 0.3620 0.125 Uiso 1 1 calc R
H26B H 0.2852 -0.1992 0.2922 0.125 Uiso 1 1 calc R
C27 C 0.2307(7) -0.071(2) 0.3172(13) 0.1046(18) Uani 1 1 d D
H27A H 0.2030 -0.0969 0.3194 0.125 Uiso 1 1 calc R
H27B H 0.2221 -0.0778 0.2629 0.125 Uiso 1 1 calc R
C28 C 0.2414(9) 0.065(2) 0.3421(16) 0.1046(18) Uani 1 1 d D
H28A H 0.2117 0.1120 0.3193 0.125 Uiso 1 1 calc R
H28B H 0.2582 0.0716 0.3989 0.125 Uiso 1 1 calc R
C29 C 0.2459(8) 0.168(3) 0.2512(13) 0.1046(18) Uani 1 1 d D
H29A H 0.2368 0.2496 0.2600 0.125 Uiso 1 1 calc R
H29B H 0.2168 0.1244 0.2130 0.125 Uiso 1 1 calc R
C30 C 0.2787(8) 0.182(2) 0.2196(15) 0.1046(18) Uani 1 1 d D
H30A H 0.2639 0.2390 0.1753 0.125 Uiso 1 1 calc R
H30B H 0.3088 0.2187 0.2602 0.125 Uiso 1 1 calc R
C31 C -0.1097(9) -0.278(3) -0.1890(15) 0.129(12) Uani 1 1 d D
H31A H -0.1262 -0.2110 -0.2255 0.194 Uiso 1 1 calc R
H31B H -0.1296 -0.3105 -0.1712 0.194 Uiso 1 1 calc R
H31C H -0.1027 -0.3426 -0.2145 0.194 Uiso 1 1 calc R
C32 C -0.1153(6) 0.0587(18) -0.1541(11) 0.055(5) Uani 1 1 d .
H32A H -0.1324 0.0092 -0.2010 0.082 Uiso 1 1 calc R
H32B H -0.1258 0.1438 -0.1662 0.082 Uiso 1 1 calc R
H32C H -0.1216 0.0277 -0.1154 0.082 Uiso 1 1 calc R
C33 C -0.0137(8) -0.404(2) -0.1959(15) 0.084(7) Uani 1 1 d .
H33A H -0.0160 -0.4750 -0.2271 0.127 Uiso 1 1 calc R
H33B H 0.0138 -0.3552 -0.1844 0.127 Uiso 1 1 calc R
H33C H -0.0422 -0.3546 -0.2244 0.127 Uiso 1 1 calc R
C34 C 0.0161(7) 0.2621(16) -0.1573(12) 0.056(5) Uani 1 1 d D
H34A H 0.0049 0.3162 -0.2018 0.083 Uiso 1 1 calc R
H34B H 0.0129 0.1770 -0.1741 0.083 Uiso 1 1 calc R
H34C H 0.0493 0.2797 -0.1193 0.083 Uiso 1 1 calc R
C35 C -0.1056(3) -0.4035(11) -0.5887(6) 0.065(6) Uani 1 1 d G
H35A H -0.1279 -0.4519 -0.6309 0.078 Uiso 1 1 calc R
C36 C -0.0586(4) -0.3952(11) -0.5710(6) 0.054(5) Uani 1 1 d GD
C37 C -0.0253(3) -0.3229(11) -0.5079(6) 0.048(4) Uani 1 1 d GD
C38 C -0.0390(3) -0.2588(10) -0.4625(5) 0.038(4) Uani 1 1 d G
C43 C -0.0861(4) -0.2672(11) -0.4802(6) 0.049(4) Uani 1 1 d G
C44 C -0.1194(3) -0.3395(13) -0.5433(7) 0.065(5) Uani 1 1 d G
H44A H -0.1508 -0.3450 -0.5551 0.078 Uiso 1 1 calc R
C39 C -0.0057(6) -0.1820(16) -0.3984(10) 0.052(5) Uani 1 1 d .
H39A H 0.0258 -0.1763 -0.3862 0.062 Uiso 1 1 calc R
C40 C -0.0188(6) -0.1189(19) -0.3561(10) 0.064(7) Uani 1 1 d .
H40A H 0.0038 -0.0699 -0.3145 0.077 Uiso 1 1 calc R
C41 C -0.0675(6) -0.1242(18) -0.3729(10) 0.064(7) Uani 1 1 d .
C42 C -0.0994(6) -0.2033(18) -0.4332(10) 0.057(5) Uani 1 1 d .
H42A H -0.1302 -0.2142 -0.4426 0.068 Uiso 1 1 calc R
C45 C -0.0751(8) -0.540(3) -0.6721(14) 0.130(4) Uani 1 1 d D
H45A H -0.1038 -0.4969 -0.7118 0.155 Uiso 1 1 calc R
H45B H -0.0850 -0.6044 -0.6493 0.155 Uiso 1 1 calc R
C46 C -0.0519(8) -0.599(3) -0.7098(13) 0.130(4) Uani 1 1 d D
H46A H -0.0765 -0.6480 -0.7535 0.155 Uiso 1 1 calc R
H46B H -0.0431 -0.5328 -0.7325 0.155 Uiso 1 1 calc R
C47 C 0.0261(7) -0.641(2) -0.6158(13) 0.130(4) Uani 1 1 d D
H47A H 0.0236 -0.5584 -0.5991 0.155 Uiso 1 1 calc R
H47B H 0.0465 -0.6344 -0.6373 0.155 Uiso 1 1 calc R
C48 C 0.0551(9) -0.723(3) -0.5380(13) 0.130(4) Uani 1 1 d D
H48A H 0.0606 -0.8020 -0.5553 0.155 Uiso 1 1 calc R
H48B H 0.0863 -0.6832 -0.5076 0.155 Uiso 1 1 calc R
C49 C 0.0162(8) -0.851(3) -0.5174(14) 0.130(4) Uani 1 1 d D
H49A H 0.0357 -0.9256 -0.5022 0.155 Uiso 1 1 calc R
H49B H -0.0030 -0.8461 -0.5744 0.155 Uiso 1 1 calc R
Cl1 Cl -0.1110(3) -0.6734(8) -0.2706(4) 0.110(2) Uani 1 1 d .
O25 O -0.391(6) 0.029(14) -0.631(9) 0.23(6) Uiso 0.25 1 d P
O24 O -0.356(9) 0.12(2) -0.654(14) 0.34(13) Uiso 0.25 1 d P

loop_
_atom_site_aniso_label
_atom_site_aniso_U_11
_atom_site_aniso_U_22
_atom_site_aniso_U_33
_atom_site_aniso_U_23
_atom_site_aniso_U_13
_atom_site_aniso_U_12
Nd1 0.0269(6) 0.0197(6) 0.0549(8) 0.000 0.0306(6) 0.000
Nd2 0.0402(8) 0.0189(7) 0.0954(11) 0.000 0.0520(8) 0.000
P1 0.0236(15) 0.0248(15) 0.055(2) 0.001(3) 0.0276(15) -0.001(3)
P2 0.0312(17) 0.0224(15) 0.068(2) 0.001(3) 0.0344(17) 0.002(3)
P3 0.039(3) 0.099(4) 0.066(3) -0.011(3) 0.028(3) 0.014(2)
O1 0.038(5) 0.054(6) 0.042(5) -0.013(7) 0.025(4) 0.001(8)
O2 0.041 0.025 0.110 0.002 0.052 -0.019
O3 0.024(5) 0.046(6) 0.060(7) -0.012(5) 0.031(5) -0.008(5)
O4 0.039 0.046 0.073 0.007 0.045 0.025
O5 0.035(5) 0.055(8) 0.077(7) -0.010(8) 0.028(5) 0.001(7)
O6 0.078(9) 0.029(6) 0.120(11) -0.024(7) 0.080(9) -0.014(6)
O7 0.069(4) 0.117(5) 0.120(4) 0.010(4) 0.045(3) 0.012(3)
O8 0.069(4) 0.117(5) 0.120(4) 0.010(4) 0.045(3) 0.012(3)
O9 0.069(4) 0.117(5) 0.120(4) 0.010(4) 0.045(3) 0.012(3)
O10 0.069(4) 0.117(5) 0.120(4) 0.010(4) 0.045(3) 0.012(3)
O11 0.069(4) 0.117(5) 0.120(4) 0.010(4) 0.045(3) 0.012(3)
O12 0.069(4) 0.117(5) 0.120(4) 0.010(4) 0.045(3) 0.012(3)
O13 0.024(8) 0.066(11) 0.128(14) 0.008(10) 0.026(9) -0.009(7)
O14 0.043(8) 0.041(8) 0.056(8) -0.018(6) 0.029(7) -0.010(6)
O15 0.103(13) 0.029(8) 0.120(13) -0.012(8) 0.100(11) -0.006(8)
O16 0.039(8) 0.058(10) 0.067(9) 0.001(7) 0.034(7) 0.002(7)
O17 0.20(2) 0.086(13) 0.112(14) 0.013(11) 0.087(15) 0.028(14)
O18 0.050(8) 0.146(16) 0.044(7) -0.028(7) 0.028(6) 0.013(8)
O19 0.042(7) 0.21(2) 0.096(10) -0.089(14) 0.042(7) -0.042(12)
O20 0.067(5) 0.182(9) 0.089(6) -0.065(6) 0.007(4) 0.009(5)
O21 0.067(5) 0.182(9) 0.089(6) -0.065(6) 0.007(4) 0.009(5)
O22 0.067(5) 0.182(9) 0.089(6) -0.065(6) 0.007(4) 0.009(5)
C1 0.015(7) 0.026(7) 0.066(11) 0.008(7) 0.021(7) -0.003(6)
C2 0.034 0.026 0.060 0.007 -0.015 0.013
C3 0.024(7) 0.040(10) 0.062(9) -0.006(9) 0.020(7) -0.005(8)
C4 0.043(8) 0.032(8) 0.054(9) 0.013(10) 0.025(7) 0.004(9)
C5 0.028(8) 0.018(7) 0.053(9) -0.005(6) 0.028(7) -0.004(6)
C6 0.027(8) 0.020(7) 0.052(10) -0.005(6) 0.025(8) -0.010(6)
C7 0.019(6) 0.037(9) 0.055(9) 0.023(12) 0.026(7) 0.021(11)
C8 0.028(9) 0.029(9) 0.044(10) 0.005(7) 0.025(8) 0.010(7)
C9 0.039(10) 0.038(9) 0.035(9) 0.005(7) 0.025(8) -0.010(7)
C10 0.022(7) 0.024(8) 0.046(9) 0.001(6) 0.027(7) 0.006(5)
C11 0.021(7) 0.020(7) 0.040(8) -0.001(5) 0.014(7) -0.007(5)
C12 0.130(19) 0.027(9) 0.091(15) 0.014(9) 0.101(15) 0.016(11)
C13 0.047(9) 0.051(10) 0.057(10) -0.032(11) 0.022(8) 0.019(11)
C14 0.031(7) 0.018(8) 0.066(9) -0.001(7) 0.030(7) -0.014(6)
C15 0.018(7) 0.031(8) 0.044(9) -0.002(6) 0.021(7) 0.000(6)
C16 0.026(8) 0.033(9) 0.063(10) -0.009(8) 0.034(8) -0.013(7)
C17 0.041(8) 0.026(10) 0.065(10) 0.005(12) 0.041(8) -0.003(12)
C18 0.033(9) 0.009(7) 0.072(11) -0.017(7) 0.040(9) -0.005(6)
C19 0.044(10) 0.017(8) 0.051(10) 0.000(7) 0.035(9) -0.001(6)
C20 0.024(7) 0.006(9) 0.061(10) -0.005(5) 0.023(7) -0.003(5)
C21 0.069(4) 0.117(5) 0.120(4) 0.010(4) 0.045(3) 0.012(3)
C22 0.069(4) 0.117(5) 0.120(4) 0.010(4) 0.045(3) 0.012(3)
C23 0.069(4) 0.117(5) 0.120(4) 0.010(4) 0.045(3) 0.012(3)
C24 0.069(4) 0.117(5) 0.120(4) 0.010(4) 0.045(3) 0.012(3)
C25 0.069(4) 0.117(5) 0.120(4) 0.010(4) 0.045(3) 0.012(3)
C26 0.069(4) 0.117(5) 0.120(4) 0.010(4) 0.045(3) 0.012(3)
C27 0.069(4) 0.117(5) 0.120(4) 0.010(4) 0.045(3) 0.012(3)
C28 0.069(4) 0.117(5) 0.120(4) 0.010(4) 0.045(3) 0.012(3)
C29 0.069(4) 0.117(5) 0.120(4) 0.010(4) 0.045(3) 0.012(3)
C30 0.069(4) 0.117(5) 0.120(4) 0.010(4) 0.045(3) 0.012(3)
C31 0.12(3) 0.12(2) 0.19(4) 0.02(2) 0.11(3) -0.02(2)
C32 0.043(11) 0.065(13) 0.060(12) 0.018(9) 0.029(10) 0.001(9)
C33 0.056(14) 0.076(16) 0.13(2) -0.008(15) 0.057(15) 0.018(12)
C34 0.065(13) 0.037(9) 0.090(15) -0.015(9) 0.058(12) -0.026(9)
C35 0.029(10) 0.075(13) 0.063(12) -0.015(10) 0.006(9) -0.030(9)
C36 0.042(11) 0.068(12) 0.043(10) 0.001(9) 0.016(9) 0.019(9)
C37 0.030(8) 0.056(10) 0.033(8) 0.010(10) 0.000(7) -0.009(9)
C38 0.026(8) 0.052(10) 0.030(9) 0.002(7) 0.010(7) -0.003(7)
C43 0.034(9) 0.064(11) 0.052(11) -0.004(9) 0.025(9) -0.004(8)
C44 0.045(10) 0.093(14) 0.050(10) -0.023(13) 0.022(8) -0.030(12)
C39 0.033(9) 0.055(11) 0.058(11) 0.010(9) 0.017(9) 0.001(8)
C40 0.045(10) 0.11(2) 0.041(9) -0.038(10) 0.023(9) -0.031(10)
C41 0.029(9) 0.11(2) 0.050(10) -0.040(10) 0.019(8) -0.014(9)
C42 0.028(9) 0.086(14) 0.059(12) 0.000(10) 0.024(9) -0.002(9)
C45 0.067(5) 0.182(9) 0.089(6) -0.065(6) 0.007(4) 0.009(5)
C46 0.067(5) 0.182(9) 0.089(6) -0.065(6) 0.007(4) 0.009(5)
C47 0.067(5) 0.182(9) 0.089(6) -0.065(6) 0.007(4) 0.009(5)
C48 0.067(5) 0.182(9) 0.089(6) -0.065(6) 0.007(4) 0.009(5)
C49 0.067(5) 0.182(9) 0.089(6) -0.065(6) 0.007(4) 0.009(5)
Cl1 0.086(5) 0.145(6) 0.096(5) 0.022(4) 0.047(4) 0.038(4)

loop_
_atom_type_symbol
_atom_type_description
_atom_type_scat_dispersion_real
_atom_type_scat_dispersion_imag
_atom_type_scat_source
C C 0.0033 0.0016 'International Tables Vol C Tables 4.2.6.8 and 6.1.1.4'
H H 0.0000 0.0000 'International Tables Vol C Tables 4.2.6.8 and 6.1.1.4'
O O 0.0106 0.0060 'International Tables Vol C Tables 4.2.6.8 and 6.1.1.4'
P P 0.1023 0.0942 'International Tables Vol C Tables 4.2.6.8 and 6.1.1.4'
Nd Nd -0.1943 3.0179 'International Tables Vol C Tables 4.2.6.8 and 6.1.1.4'
Cl Cl 0.1484 0.1585 'International Tables Vol C Tables 4.2.6.8 and 6.1.1.4'

loop_
_geom_angle_atom_site_label_1
_geom_angle_atom_site_label_2
_geom_angle_atom_site_label_3
_geom_angle
_geom_angle_site_symmetry_1
_geom_angle_site_symmetry_3
O3 Nd1 O3 105.5(5) 2 .
O3 Nd1 O4 83.8(2) 2 3_455
O3 Nd1 O4 144.0(3) . 3_455
O3 Nd1 O4 144.0(3) 2 4
O3 Nd1 O4 83.8(2) . 4
O4 Nd1 O4 109.18(4) 3_455 4
O3 Nd1 O14 73.5(4) 2 .
O3 Nd1 O14 72.9(4) . .
O4 Nd1 O14 76.9(3) 3_455 .
O4 Nd1 O14 141.3(3) 4 .
O3 Nd1 O14 72.9(4) 2 2
O3 Nd1 O14 73.5(4) . 2
O4 Nd1 O14 141.3(3) 3_455 2
O4 Nd1 O14 76.9(3) 4 2
O14 Nd1 O14 123.0(6) . 2
O3 Nd1 O16 78.0(4) 2 2
O3 Nd1 O16 141.8(4) . 2
O4 Nd1 O16 73.8(3) 3_455 2
O4 Nd1 O16 74.1(3) 4 2
O14 Nd1 O16 140.8(4) . 2
O14 Nd1 O16 71.4(4) 2 2
O3 Nd1 O16 141.8(4) 2 .
O3 Nd1 O16 78.0(4) . .
O4 Nd1 O16 74.1(3) 3_455 .
O4 Nd1 O16 73.8(3) 4 .
O14 Nd1 O16 71.4(4) . .
O14 Nd1 O16 140.8(4) 2 .
O16 Nd1 O16 122.9(6) 2 .
O2 Nd2 O2 103.83(5) . 2
O2 Nd2 O6 138.2(3) . 3_445
O2 Nd2 O6 91.1(3) 2 3_445
O2 Nd2 O6 91.1(3) . 4_545
O2 Nd2 O6 138.2(3) 2 4_545
O6 Nd2 O6 103.4(6) 3_445 4_545
O2 Nd2 O13 76.8(4) . 2
O2 Nd2 O13 72.9(4) 2 2
O6 Nd2 O13 144.9(5) 3_445 2
O6 Nd2 O13 73.0(5) 4_545 2
O2 Nd2 O13 72.9(4) . .
O2 Nd2 O13 76.8(4) 2 .
O6 Nd2 O13 73.0(5) 3_445 .
O6 Nd2 O13 144.9(5) 4_545 .
O13 Nd2 O13 129.8(8) 2 .
O2 Nd2 O15 75.6(3) . .
O2 Nd2 O15 146.4(4) 2 .
O6 Nd2 O15 71.0(4) 3_445 .
O6 Nd2 O15 74.9(5) 4_545 .
O13 Nd2 O15 136.7(5) 2 .
O13 Nd2 O15 70.9(6) . .
O2 Nd2 O15 146.4(4) . 2
O2 Nd2 O15 75.6(3) 2 2
O6 Nd2 O15 74.9(5) 3_445 2
O6 Nd2 O15 71.0(4) 4_545 2
O13 Nd2 O15 70.9(6) 2 2
O13 Nd2 O15 136.7(5) . 2
O15 Nd2 O15 123.6(6) . 2
O2 P1 O3 115.0(4) . .
O2 P1 O1 109.7(6) . .
O3 P1 O1 108.4(7) . .
O2 P1 C7 109.9(9) . .
O3 P1 C7 109.8(10) . .
O1 P1 C7 103.3(5) . .
O6 P2 O4 116.9(5) . .
O6 P2 O5 110.3(8) . .
O4 P2 O5 105.0(6) . .
O6 P2 C17 110.3(11) . .
O4 P2 C17 110.9(9) . .
O5 P2 C17 102.3(6) . .
O18 P3 O19 114.4(9) . .
O18 P3 O17 111.4(10) . .
O19 P3 O17 105.1(13) . .
O18 P3 C41 111.0(8) . .
O19 P3 C41 108.4(9) . .
O17 P3 C41 105.9(10) . .
P1 O2 Nd2 159.93(16) . .
P1 O3 Nd1 159.2(6) . .
P2 O4 Nd1 155.14(16) . 3_545
P2 O6 Nd2 158.4(9) . 3
C2 O7 C21 118.9(19) . .
C22 O8 C23 114(2) . .
C25 O9 C24 108.2(19) . .
C26 O10 C27 127.3(18) . .
C28 O11 C29 117(2) . .
C12 O12 C30 122.9(19) . .
C31 O13 Nd2 133.5(16) . .
C32 O14 Nd1 124.2(11) . .
C33 O15 Nd2 133.5(11) . .
C34 O16 Nd1 125.6(11) . .
C45 O20 C36 126.1(19) . .
C47 O21 C46 128(2) . .
C48 O22 C49 104.5(19) . .
C2 C1 C10 120.9(11) . .
C2 C1 C11 119.7(11) . .
C10 C1 C11 119.0(12) . .
O7 C2 C1 119.0(10) . .
O7 C2 C3 122.3(11) . .
C1 C2 C3 118.6(9) . .
C4 C3 C2 120.2(15) . .
C3 C4 C5 121.8(15) . .
C10 C5 C4 119.8(13) . .
C10 C5 C6 119.6(13) . .
C4 C5 C6 120.3(12) . .
C7 C6 C5 118.7(13) . .
C8 C7 C6 118.8(12) . .
C8 C7 P1 123.9(16) . .
C6 C7 P1 116.5(16) . .
C9 C8 C7 124.6(15) . .
C8 C9 C10 119.8(14) . .
C5 C10 C9 118.2(12) . .
C5 C10 C1 118.1(12) . .
C9 C10 C1 123.7(12) . .
C20 C11 C1 123.0(12) . .
C20 C11 C12 121.8(12) . .
C1 C11 C12 115.1(13) . .
O12 C12 C13 130.6(17) . .
O12 C12 C11 117.1(18) . .
C13 C12 C11 112.0(13) . .
C14 C13 C12 127.6(16) . .
C13 C14 C15 119.3(14) . .
C20 C15 C14 120.2(12) . .
C20 C15 C16 118.2(13) . .
C14 C15 C16 121.5(12) . .
C17 C16 C15 119.7(13) . .
C16 C17 C18 123.1(14) . .
C16 C17 P2 118.6(16) . .
C18 C17 P2 118.2(17) . .
C19 C18 C17 118.5(14) . .
C18 C19 C20 120.5(14) . .
C19 C20 C15 119.8(14) . .
C19 C20 C11 121.3(12) . .
C15 C20 C11 118.8(11) . .
O7 C21 C22 120(2) . .
O8 C22 C21 108(2) . .
O8 C23 C24 116(2) . .
O9 C24 C23 113(2) . .
O9 C25 C26 108(2) . .
O10 C26 C25 127(2) . .
O10 C27 C28 114(2) . .
O11 C28 C27 107(2) . .
O11 C29 C30 110(2) . .
O12 C30 C29 114(2) . .
C36 C35 C44 120.0 . .
C37 C36 C35 120.0 . .
C37 C36 O20 123.4(9) . .
C35 C36 O20 116.6(9) . .
C36 C37 C38 120.0 . .
C36 C37 C37 115.9(10) . 2_554
C38 C37 C37 124.1(11) . 2_554
C43 C38 C37 120.0 . .
C43 C38 C39 119.0(10) . .
C37 C38 C39 121.0(10) . .
C44 C43 C38 120.0 . .
C44 C43 C42 120.5(10) . .
C38 C43 C42 119.5(10) . .
C43 C44 C35 120.0 . .
C40 C39 C38 121.3(16) . .
C39 C40 C41 121.4(16) . .
C42 C41 C40 117.1(15) . .
C42 C41 P3 121.8(13) . .
C40 C41 P3 121.1(12) . .
C41 C42 C43 121.4(15) . .
O20 C45 C46 112(2) . .
O21 C46 C45 123(2) . .
O21 C47 C48 124(2) . .
O22 C48 C47 129(3) . .
O22 C49 C49 105.4(16) . 2_554

loop_
_geom_bond_atom_site_label_1
_geom_bond_atom_site_label_2
_geom_bond_distance
_geom_bond_site_symmetry_2
Nd1 O3 2.330(10) 2
Nd1 O3 2.330(10) .
Nd1 O4 2.3320(6) 3_455
Nd1 O4 2.3320(6) 4
Nd1 O14 2.555(11) .
Nd1 O14 2.555(11) 2
Nd1 O16 2.607(14) 2
Nd1 O16 2.607(14) .
Nd2 O2 2.3388(7) .
Nd2 O2 2.3388(7) 2
Nd2 O6 2.360(12) 3_445
Nd2 O6 2.360(12) 4_545
Nd2 O13 2.555(16) 2
Nd2 O13 2.555(16) .
Nd2 O15 2.576(14) .
Nd2 O15 2.576(14) 2
P1 O2 1.494(5) .
P1 O3 1.497(11) .
P1 O1 1.589(9) .
P1 C7 1.805(12) .
P2 O6 1.486(12) .
P2 O4 1.509(6) .
P2 O5 1.605(11) .
P2 C17 1.817(15) .
P3 O18 1.481(13) .
P3 O19 1.510(14) .
P3 O17 1.605(19) .
P3 C41 1.804(17) .
O4 Nd1 2.3320(6) 3_545
O6 Nd2 2.360(12) 3
O7 C2 1.312(13) .
O7 C21 1.314(17) .
O8 C22 1.270(17) .
O8 C23 1.295(16) .
O9 C25 1.287(17) .
O9 C24 1.314(17) .
O10 C26 1.329(16) .
O10 C27 1.373(16) .
O11 C28 1.279(17) .
O11 C29 1.303(16) .
O12 C12 1.248(15) .
O12 C30 1.268(17) .
O13 C31 1.371(18) .
O14 C32 1.45(2) .
O15 C33 1.51(3) .
O16 C34 1.400(15) .
O20 C45 1.278(17) .
O20 C36 1.390(13) .
O21 C47 1.263(16) .
O21 C46 1.269(17) .
O22 C48 1.279(18) .
O22 C49 1.320(18) .
C1 C2 1.394(14) .
C1 C10 1.482(19) .
C1 C11 1.513(18) .
C2 C3 1.433(16) .
C3 C4 1.40(2) .
C4 C5 1.42(2) .
C5 C10 1.398(18) .
C5 C6 1.429(19) .
C6 C7 1.40(3) .
C7 C8 1.35(3) .
C8 C9 1.31(2) .
C9 C10 1.428(18) .
C11 C20 1.44(2) .
C11 C12 1.51(2) .
C12 C13 1.40(3) .
C13 C14 1.37(2) .
C14 C15 1.421(19) .
C15 C20 1.411(17) .
C15 C16 1.453(19) .
C16 C17 1.32(3) .
C17 C18 1.42(3) .
C18 C19 1.38(2) .
C19 C20 1.412(18) .
C21 C22 1.528(18) .
C23 C24 1.565(18) .
C25 C26 1.517(17) .
C27 C28 1.517(18) .
C29 C30 1.517(18) .
C35 C36 1.3900 .
C35 C44 1.3900 .
C36 C37 1.3900 .
C37 C38 1.3900 .
C37 C37 1.513(15) 2_554
C38 C43 1.3900 .
C38 C39 1.427(19) .
C43 C44 1.3900 .
C43 C42 1.41(2) .
C39 C40 1.32(2) .
C40 C41 1.45(2) .
C41 C42 1.39(2) .
C45 C46 1.47(3) .
C47 C48 1.589(19) .
C49 C49 1.55(2) 2_554
